data_4348281
loop_
_publ_author_name
'Meng, Xing'
'Song, Shu-Yan'
'Song, Xue-Zhi'
'Zhu, Min'
'Zhao, Shu-Na'
'Wu, Lan-Lan'
'Zhang, Hong-Jie'

_publ_section_title
;
 A Eu/Tb-codoped coordination polymer luminescent thermometer
;
_journal_issue 10
_journal_name_full 'Inorg. Chem. Front.'
_journal_page_first 757
_journal_paper_doi 10.1039/C4QI00122B
_journal_volume 1
_journal_year 2014
_chemical_formula_moiety 'C40 H36 Cl Eu N6 O17'
_chemical_formula_sum 'C40 H36 Cl Eu N6 O17'
_chemical_formula_weight 1060.16
_space_group_IT_number 87
_space_group_name_Hall '-I 4'
_space_group_name_H-M_alt 'I 4/m'
_symmetry_cell_setting tetragonal
_symmetry_space_group_name_Hall '-I 4'
_symmetry_space_group_name_H-M 'I 4/m'
_atom_sites_solution_hydrogens geom
_atom_sites_solution_primary direct
_atom_sites_solution_secondary difmap
_audit_creation_method SHELXL-97
_cell_angle_alpha 90.000(5)
_cell_angle_beta 90.000(5)
_cell_angle_gamma 90.000(5)
_cell_formula_units_Z 4
_cell_length_a 15.181(5)
_cell_length_b 15.181(5)
_cell_length_c 23.369(5)
_cell_measurement_reflns_used 7702
_cell_measurement_temperature 293(2)
_cell_measurement_theta_max 18.53
_cell_measurement_theta_min 1.74
_cell_volume 5386(3)
_computing_cell_refinement 'SMART (Bruker, 1997)'
_computing_data_collection 'SMART (Bruker, 1997)'
_computing_data_reduction SAINT
_computing_molecular_graphics 'SHELXTL-PLUS (Sheldrick, 1990)'
_computing_publication_material SHELXL-97
_computing_structure_refinement 'SHELXL-97 (Sheldrick, 1997)'
_computing_structure_solution 'SHELXS-97(Sheldrick, 1997)'
_diffrn_ambient_temperature 293(2)
_diffrn_measured_fraction_theta_full 0.998
_diffrn_measured_fraction_theta_max 0.998
_diffrn_radiation_monochromator graphite
_diffrn_radiation_source 'fine-focus sealed tube'
_diffrn_radiation_type MoK\a
_diffrn_radiation_wavelength 0.71069
_diffrn_reflns_av_R_equivalents 0.0966
_diffrn_reflns_av_sigmaI/netI 0.0490
_diffrn_reflns_limit_h_max 13
_diffrn_reflns_limit_h_min -13
_diffrn_reflns_limit_k_max 13
_diffrn_reflns_limit_k_min -13
_diffrn_reflns_limit_l_max 20
_diffrn_reflns_limit_l_min -20
_diffrn_reflns_number 7702
_diffrn_reflns_theta_full 18.53
_diffrn_reflns_theta_max 18.53
_diffrn_reflns_theta_min 1.74
_exptl_absorpt_coefficient_mu 1.280
_exptl_absorpt_correction_T_max 0.824
_exptl_absorpt_correction_T_min 0.776
_exptl_absorpt_correction_type multi-scan
_exptl_absorpt_process_details 'SADABS(Sheldrick, 1996)'
_exptl_crystal_colour colorless
_exptl_crystal_density_diffrn 1.307
_exptl_crystal_density_method 'not measured'
_exptl_crystal_description block
_exptl_crystal_F_000 2136
_exptl_crystal_size_max 0.20
_exptl_crystal_size_mid 0.18
_exptl_crystal_size_min 0.15
_refine_diff_density_max 0.821
_refine_diff_density_min -1.005
_refine_diff_density_rms 0.144
_refine_ls_extinction_method none
_refine_ls_goodness_of_fit_ref 1.163
_refine_ls_hydrogen_treatment constr
_refine_ls_matrix_type full
_refine_ls_number_parameters 151
_refine_ls_number_reflns 1047
_refine_ls_number_restraints 18
_refine_ls_restrained_S_all 1.160
_refine_ls_R_factor_all 0.0939
_refine_ls_R_factor_gt 0.0683
_refine_ls_shift/su_max 0.004
_refine_ls_shift/su_mean 0.001
_refine_ls_structure_factor_coef Fsqd
_refine_ls_weighting_details 'calc w=1/[\s^2^(Fo^2^)+(0.1395P)^2^+40.3831P] where P=(Fo^2^+2Fc^2^)/3'
_refine_ls_weighting_scheme calc
_refine_ls_wR_factor_gt 0.2104
_refine_ls_wR_factor_ref 0.2326
_reflns_number_gt 734
_reflns_number_total 1047
_reflns_threshold_expression >2\s(I)
_cod_data_source_file c4qi00122b2.cif
_cod_data_source_block Eu
_cod_database_code 4348281

loop_
_symmetry_equiv_pos_as_xyz
'x, y, z'
'-x, -y, z'
'-y, x, z'
'y, -x, z'
'x+1/2, y+1/2, z+1/2'
'-x+1/2, -y+1/2, z+1/2'
'-y+1/2, x+1/2, z+1/2'
'y+1/2, -x+1/2, z+1/2'
'-x, -y, -z'
'x, y, -z'
'y, -x, -z'
'-y, x, -z'
'-x+1/2, -y+1/2, -z+1/2'
'x+1/2, y+1/2, -z+1/2'
'y+1/2, -x+1/2, -z+1/2'
'-y+1/2, x+1/2, -z+1/2'

loop_
_atom_site_label
_atom_site_type_symbol
_atom_site_fract_x
_atom_site_fract_y
_atom_site_fract_z
_atom_site_U_iso_or_equiv
_atom_site_adp_type
_atom_site_occupancy
_atom_site_symmetry_multiplicity
_atom_site_calc_flag
_atom_site_refinement_flags
C1 C 0.206(2) 0.5752(15) 0.2795(10) 0.090(7) Uani 1 1 d .
C2 C 0.2143(15) 0.6667(14) 0.3055(8) 0.069(5) Uani 1 1 d .
C3 C 0.1432(13) 0.7226(15) 0.3019(7) 0.067(5) Uani 1 1 d .
H3 H 0.0911 0.7042 0.2848 0.081 Uiso 1 1 calc R
C4 C 0.1505(13) 0.8064(14) 0.3241(8) 0.066(5) Uani 1 1 d .
H4 H 0.1027 0.8444 0.3206 0.080 Uiso 1 1 calc R
C5 C 0.2893(14) 0.6970(16) 0.3308(10) 0.091(7) Uani 1 1 d .
H5 H 0.3390 0.6614 0.3332 0.110 Uiso 1 1 calc R
C6 C 0.2901(15) 0.7832(17) 0.3533(8) 0.078(6) Uani 1 1 d .
H6 H 0.3411 0.8035 0.3710 0.094 Uiso 1 1 calc R
C7 C 0.2248(12) 0.9229(11) 0.3769(8) 0.069(5) Uani 1 1 d .
H7A H 0.1738 0.9560 0.3641 0.083 Uiso 1 1 calc R
H7B H 0.2770 0.9538 0.3639 0.083 Uiso 1 1 calc R
C8 C 0.2250(12) 0.9202(10) 0.4404(8) 0.056(5) Uani 1 1 d .
C9 C 0.1487(11) 0.9076(10) 0.4699(7) 0.069(5) Uani 1 1 d .
H9 H 0.0963 0.8989 0.4501 0.082 Uiso 1 1 calc R
C10 C 0.3026(13) 0.9313(13) 0.4696(8) 0.088(6) Uani 1 1 d .
H10 H 0.3551 0.9388 0.4496 0.105 Uiso 1 1 calc R
N1 N 0.2227(12) 0.8354(11) 0.3504(6) 0.063(4) Uani 1 1 d .
N2 N 0.0000 0.5000 0.3717(13) 0.156(7) Uani 1 2 d SU
O1 O 0.1391(11) 0.5479(10) 0.2643(7) 0.098(6) Uani 1 1 d .
O2 O 0.2787(13) 0.5400(12) 0.2696(10) 0.175(9) Uani 1 1 d .
O1W O 0.216(4) 0.596(4) 0.5000 0.41(4) Uani 1 2 d S
O3 O -0.0236(12) 0.5657(9) 0.3458(6) 0.149(6) Uani 1 1 d U
O2W O 0.5000 0.5000 0.334(4) 0.32(4) Uani 1 4 d S
O4 O 0.0000 0.5000 0.4262(11) 0.180(8) Uani 1 2 d SU
Eu1 Eu 0.0000 0.5000 0.2500 0.0616(10) Uani 1 4 d S
Cl Cl 0.0000 1.0000 0.3509(4) 0.070(3) Uani 1 4 d S

loop_
_atom_site_aniso_label
_atom_site_aniso_U_11
_atom_site_aniso_U_22
_atom_site_aniso_U_33
_atom_site_aniso_U_23
_atom_site_aniso_U_13
_atom_site_aniso_U_12
C1 0.09(2) 0.07(2) 0.107(17) -0.022(15) 0.000(17) 0.041(18)
C2 0.061(15) 0.084(17) 0.061(13) -0.013(11) -0.025(12) 0.001(15)
C3 0.062(15) 0.065(15) 0.076(14) -0.008(12) -0.003(11) -0.008(13)
C4 0.046(15) 0.078(18) 0.075(13) 0.001(12) 0.002(12) 0.004(11)
C5 0.067(17) 0.089(19) 0.118(19) -0.021(15) -0.024(15) 0.025(14)
C6 0.058(16) 0.096(18) 0.081(15) -0.015(14) -0.021(12) -0.005(15)
C7 0.091(15) 0.044(13) 0.074(16) -0.007(11) -0.003(11) 0.000(10)
C8 0.045(13) 0.053(11) 0.070(14) -0.002(9) -0.003(11) -0.013(9)
C9 0.042(11) 0.079(12) 0.085(13) -0.002(10) -0.012(10) -0.015(9)
C10 0.060(13) 0.114(16) 0.089(14) 0.007(12) 0.009(11) -0.026(11)
N1 0.042(11) 0.083(13) 0.064(11) -0.002(9) -0.009(9) 0.009(12)
N2 0.312(19) 0.082(12) 0.074(12) 0.000 0.000 0.079(13)
O1 0.066(11) 0.089(11) 0.140(15) -0.035(9) -0.031(10) -0.005(8)
O2 0.099(14) 0.105(13) 0.32(3) -0.104(16) -0.036(15) 0.004(12)
O1W 0.30(6) 0.53(10) 0.41(8) 0.000 0.000 -0.14(6)
O3 0.302(18) 0.068(10) 0.077(10) 0.002(6) 0.005(7) 0.082(11)
O2W 0.16(3) 0.16(3) 0.65(14) 0.000 0.000 0.000
O4 0.35(2) 0.099(12) 0.094(13) 0.000 0.000 0.090(13)
Eu1 0.0523(11) 0.0523(11) 0.0802(16) 0.000 0.000 0.000
Cl 0.062(4) 0.062(4) 0.085(7) 0.000 0.000 0.000

loop_
_atom_type_symbol
_atom_type_description
_atom_type_scat_dispersion_real
_atom_type_scat_dispersion_imag
_atom_type_scat_source
C C 0.0033 0.0016 'International Tables Vol C Tables 4.2.6.8 and 6.1.1.4'
H H 0.0000 0.0000 'International Tables Vol C Tables 4.2.6.8 and 6.1.1.4'
N N 0.0061 0.0033 'International Tables Vol C Tables 4.2.6.8 and 6.1.1.4'
O O 0.0106 0.0060 'International Tables Vol C Tables 4.2.6.8 and 6.1.1.4'
Eu Eu -0.1578 3.6682 'International Tables Vol C Tables 4.2.6.8 and 6.1.1.4'
Cl Cl 0.1484 0.1585 'International Tables Vol C Tables 4.2.6.8 and 6.1.1.4'

loop_
_geom_angle_atom_site_label_1
_geom_angle_atom_site_label_2
_geom_angle_atom_site_label_3
_geom_angle
_geom_angle_site_symmetry_1
_geom_angle_site_symmetry_3
O1 C1 O2 125(2) . .
O1 C1 C2 122(2) . .
O2 C1 C2 113(3) . .
C5 C2 C3 118.3(18) . .
C5 C2 C1 123(2) . .
C3 C2 C1 118(2) . .
C2 C3 C4 119.0(17) . .
N1 C4 C3 122.9(17) . .
C2 C5 C6 118.8(18) . .
N1 C6 C5 122.7(17) . .
N1 C7 C8 113.4(14) . .
C9 C8 C10 119.8(17) . .
C9 C8 C7 120.5(15) . .
C10 C8 C7 119.7(16) . .
C8 C9 C9 120.4(10) . 10_556
C8 C10 C10 119.8(11) . 10_556
C6 N1 C4 118.2(16) . .
C6 N1 C7 121.0(18) . .
C4 N1 C7 120.8(18) . .
O3 N2 O3 121(3) 2_565 .
O3 N2 O4 119.7(14) 2_565 .
O3 N2 O4 119.7(14) . .
O3 N2 Eu1 60.3(14) 2_565 .
O3 N2 Eu1 60.3(14) . .
O4 N2 Eu1 180.000(3) . .
C1 O1 Eu1 170.1(17) . .
N2 O3 Eu1 94.4(15) . .
O1 Eu1 O1 91.26(12) . 15_455
O1 Eu1 O1 91.26(12) . 16
O1 Eu1 O1 162.9(8) 15_455 16
O1 Eu1 O1 162.9(8) . 2_565
O1 Eu1 O1 91.26(12) 15_455 2_565
O1 Eu1 O1 91.26(12) 16 2_565
O1 Eu1 O3 82.0(6) . 2_565
O1 Eu1 O3 73.2(5) 15_455 2_565
O1 Eu1 O3 123.8(5) 16 2_565
O1 Eu1 O3 82.6(6) 2_565 2_565
O1 Eu1 O3 123.8(5) . 16
O1 Eu1 O3 82.0(6) 15_455 16
O1 Eu1 O3 82.6(6) 16 16
O1 Eu1 O3 73.2(5) 2_565 16
O3 Eu1 O3 144.8(4) 2_565 16
O1 Eu1 O3 73.2(5) . 15_455
O1 Eu1 O3 82.6(6) 15_455 15_455
O1 Eu1 O3 82.0(6) 16 15_455
O1 Eu1 O3 123.8(5) 2_565 15_455
O3 Eu1 O3 144.8(4) 2_565 15_455
O3 Eu1 O3 50.6(6) 16 15_455
O1 Eu1 O3 82.6(6) . .
O1 Eu1 O3 123.8(5) 15_455 .
O1 Eu1 O3 73.2(5) 16 .
O1 Eu1 O3 82.0(6) 2_565 .
O3 Eu1 O3 50.6(6) 2_565 .
O3 Eu1 O3 144.8(4) 16 .
O3 Eu1 O3 144.8(4) 15_455 .
O1 Eu1 N2 81.5(4) . .
O1 Eu1 N2 98.5(4) 15_455 .
O1 Eu1 N2 98.5(4) 16 .
O1 Eu1 N2 81.5(4) 2_565 .
O3 Eu1 N2 25.3(3) 2_565 .
O3 Eu1 N2 154.7(3) 16 .
O3 Eu1 N2 154.7(3) 15_455 .
O3 Eu1 N2 25.3(3) . .
O1 Eu1 N2 98.5(4) . 15_455
O1 Eu1 N2 81.5(4) 15_455 15_455
O1 Eu1 N2 81.5(4) 16 15_455
O1 Eu1 N2 98.5(4) 2_565 15_455
O3 Eu1 N2 154.7(3) 2_565 15_455
O3 Eu1 N2 25.3(3) 16 15_455
O3 Eu1 N2 25.3(3) 15_455 15_455
O3 Eu1 N2 154.7(3) . 15_455
N2 Eu1 N2 180.000(1) . 15_455

loop_
_geom_bond_atom_site_label_1
_geom_bond_atom_site_label_2
_geom_bond_distance
_geom_bond_site_symmetry_2
C1 O1 1.15(3) .
C1 O2 1.25(3) .
C1 C2 1.52(3) .
C2 C5 1.36(2) .
C2 C3 1.38(2) .
C3 C4 1.38(2) .
C4 N1 1.33(2) .
C5 C6 1.41(3) .
C6 N1 1.29(2) .
C7 N1 1.47(2) .
C7 C8 1.49(2) .
C8 C9 1.36(2) .
C8 C10 1.37(2) .
C9 C9 1.41(3) 10_556
C10 C10 1.42(4) 10_556
N2 O3 1.220(18) 2_565
N2 O3 1.220(18) .
N2 O4 1.27(4) .
N2 Eu1 2.84(3) .
O1 Eu1 2.259(17) .
O3 Eu1 2.478(14) .
Eu1 O1 2.259(17) 15_455
Eu1 O1 2.259(17) 16
Eu1 O1 2.259(17) 2_565
Eu1 O3 2.478(14) 2_565
Eu1 O3 2.478(14) 16
Eu1 O3 2.478(14) 15_455
Eu1 N2 2.84(3) 15_455
